data_9005309
loop_
_publ_author_name
'Matsui, T.'
'Kimata, M.'

_publ_section_title
;
 Crystal chemistry of synthetic Mn-bearing anorthite:
 Incorporation of MnAl2Si2O8 end-member into feldspar
 Note: U(1,1) for Obo altered to reproduce Uiso
;
_journal_name_full 'European Journal of Mineralogy'
_journal_page_first 333
_journal_page_last 344
_journal_volume 9
_journal_year 1997
_chemical_formula_sum 'Al1.911 Ca0.716 Mn0.196 Na0.045 O8 Si2.089'
_chemical_name_mineral Anorthite
_space_group_IT_number 2
_symmetry_space_group_name_Hall '-P 1 (1/2*x+1/2*y,1/2*x-1/2*y,-z)'
_symmetry_space_group_name_H-M 'C -1'
_cell_angle_alpha 94.03
_cell_angle_beta 115.90
_cell_angle_gamma 90.72
_cell_formula_units_Z 4
_cell_length_a 8.131
_cell_length_b 12.847
_cell_length_c 7.069
_cell_volume 661.839
_database_code_amcsd 0006694
_exptl_crystal_density_diffrn 2.797
_cod_original_formula_sum 'Mn.196 Ca.716 Na.045 (Al1.911 Si2.089) O8'
_cod_database_code 9005309

loop_
_space_group_symop_operation_xyz
x,y,z
1/2+x,1/2+y,z
-x,-y,-z
1/2-x,1/2-y,-z

loop_
_atom_site_aniso_label
_atom_site_aniso_U_11
_atom_site_aniso_U_22
_atom_site_aniso_U_33
_atom_site_aniso_U_12
_atom_site_aniso_U_13
_atom_site_aniso_U_23
MnM1 0.01370 0.02520 0.01540 0.00790 0.00110 -0.00460
CaM1 0.01370 0.02520 0.01540 0.00790 0.00110 -0.00460
NaM1 0.01370 0.02520 0.01540 0.00790 0.00110 -0.00460
CaM2 0.00670 0.05340 0.03800 0.00860 -0.00240 -0.02950
MnM3 0.02030 0.07770 0.02970 -0.02280 0.01590 -0.03250
CaM3 0.02030 0.07770 0.02970 -0.02280 0.01590 -0.03250
NaM3 0.02030 0.07770 0.02970 -0.02280 0.01590 -0.03250
AlT1o 0.01290 0.01460 0.01100 -0.00300 0.00370 0.00260
SiT1o 0.01290 0.01460 0.01100 -0.00300 0.00370 0.00260
AlT1m 0.01200 0.01320 0.00940 0.00340 0.00250 0.00020
SiT1m 0.01200 0.01320 0.00940 0.00340 0.00250 0.00020
AlT2o 0.01110 0.01060 0.01540 0.00090 0.00350 0.00080
SiT2o 0.01110 0.01060 0.01540 0.00090 0.00350 0.00080
AlT2m 0.01170 0.01090 0.01310 0.00030 0.00310 0.00300
SiT2m 0.01170 0.01090 0.01310 0.00030 0.00310 0.00300
OA1 0.03490 0.02270 0.01420 0.00280 0.01330 0.00290
OA2 0.01460 0.01130 0.01860 -0.00010 0.00540 0.00240
OBo 0.02390 0.01880 0.03660 -0.00360 0.01600 0.00040
OBm 0.02390 0.02390 0.05350 0.00320 0.01980 0.00210
OCo 0.01920 0.02430 0.02540 -0.00410 0.00880 0.00390
OCm 0.01710 0.02180 0.01830 0.00490 0.00280 -0.00360
ODo 0.02190 0.02120 0.01770 0.00010 0.00030 0.00230
ODm 0.02320 0.02500 0.02820 0.00300 -0.00690 -0.00400

loop_
_atom_site_label
_atom_site_fract_x
_atom_site_fract_y
_atom_site_fract_z
_atom_site_occupancy
_atom_site_U_iso_or_equiv
_atom_site_type_symbol
_atom_site_attached_hydrogens
MnM1 0.27380 0.03750 0.08870 0.14400 0.02030 Mn 0
CaM1 0.27380 0.03750 0.08870 0.35800 0.02030 Ca 0
NaM1 0.27380 0.03750 0.08870 0.02100 0.02030 Na 0
CaM2 0.26810 0.01010 0.14070 0.17900 0.03880 Ca 0
MnM3 0.26920 -0.02750 0.18070 0.05200 0.04300 Mn 0
CaM3 0.26920 -0.02750 0.18070 0.17900 0.04300 Ca 0
NaM3 0.26920 -0.02750 0.18070 0.02400 0.04300 Na 0
AlT1o 0.00550 0.15950 0.21420 0.55700 0.01340 Al 0
SiT1o 0.00550 0.15950 0.21420 0.44300 0.01340 Si 0
AlT1m 0.00110 0.81580 0.23200 0.43400 0.01230 Al 0
SiT1m 0.00110 0.81580 0.23200 0.56600 0.01230 Si 0
AlT2o 0.68160 0.10760 0.31390 0.45500 0.01330 Al 0
SiT2o 0.68160 0.10760 0.31390 0.54500 0.01330 Si 0
AlT2m 0.67660 0.87800 0.35980 0.46500 0.01270 Al 0
SiT2m 0.67660 0.87800 0.35980 0.53500 0.01270 Si 0
OA1 0.00490 0.12640 0.97850 1.00000 0.02290 O 0
OA2 0.57120 0.98980 0.27670 1.00000 0.01550 O 0
OBo 0.80940 0.09760 0.18090 1.00000 0.02560 O 0
OBm 0.81180 0.85330 0.24350 1.00000 0.03300 O 0
OCo 0.01190 0.28570 0.28840 1.00000 0.02330 O 0
OCm 0.00730 0.68530 0.20570 1.00000 0.02110 O 0
ODo 0.19950 0.10370 0.37650 1.00000 0.02330 O 0
ODm 0.18980 0.86460 0.43330 1.00000 0.03230 O 0

loop_
_cod_changelog_entry_id
_cod_changelog_entry_author
_cod_changelog_entry_date
_cod_changelog_entry_text
1
;cod-tools version 3.8.0
Id: cif_guess_AMCSD_atom_types 9581 2023-05-17 12:35:41Z saulius
;
2023-05-23T09:19:06+03:00
;Derived atom types and hydrogen counts
from atom names that follow the AMCSD naming convention
(Wat == water, O-H == hydroxyl).
;

loop_
_cod_related_entry_id
_cod_related_entry_database
_cod_related_entry_code
1 AMCSD 0006694
